data_2011827
loop_
_publ_author_name
'Ferguson, George'
'Glidewell, Christopher'
'Low, John N.'
'Skakle, Janet M. S.'
'Wardell, James L.'

_publ_section_title
;
 Hydrogen bonding in <i>C</i>-methylated nitroanilines: the
 three-dimensional framework structure of 2-methyl-4-nitroaniline
;
_journal_issue 3
_journal_name_full 'Acta Crystallographica Section C'
_journal_page_first 315
_journal_page_last 316
_journal_paper_doi 10.1107/S0108270100019405
_journal_volume 57
_journal_year 2001
_chemical_formula_moiety 'C7 H8 N2 O2'
_chemical_formula_sum 'C7 H8 N2 O2'
_chemical_formula_weight 152.15
_chemical_name_systematic
;
2-Methyl-4-nitroaniline
;
_space_group_IT_number 9
_symmetry_cell_setting monoclinic
_symmetry_space_group_name_Hall 'I -2ya'
_symmetry_space_group_name_H-M 'I 1 a 1'
_cell_angle_alpha 90.00
_cell_angle_beta 94.050(2)
_cell_angle_gamma 90.00
_cell_formula_units_Z 4
_cell_length_a 7.6113(5)
_cell_length_b 11.6304(7)
_cell_length_c 8.2286(5)
_cell_measurement_reflns_used 1316
_cell_measurement_temperature 150(2)
_cell_measurement_theta_max 32.54
_cell_measurement_theta_min 3.04
_cell_volume 726.60(8)
_computing_cell_refinement XPREP
_computing_data_collection 'XPREP (Bruker, 1997)'
_computing_data_reduction XPREP
_computing_molecular_graphics 'PLATON (Spek, 2000)'
_computing_publication_material 'SHELXL97  and WordPerfect macro PRPKAPPA (Ferguson, 1999)'
_computing_structure_refinement 'SHELXL97 (Sheldrick, 1997)'
_computing_structure_solution 'SHELXS97 (Sheldrick, 1997)'
_diffrn_ambient_temperature 150(2)
_diffrn_measured_fraction_theta_full 1.000
_diffrn_measured_fraction_theta_max 1.000
_diffrn_measurement_device_type 'Bruker SMART 1000 CCD'
_diffrn_measurement_method '\f and \w scans with \k offsets'
_diffrn_radiation_monochromator graphite
_diffrn_radiation_source 'fine-focus sealed X-ray tube'
_diffrn_radiation_type 'Mo K\a'
_diffrn_radiation_wavelength .71073
_diffrn_reflns_av_R_equivalents .032
_diffrn_reflns_av_sigmaI/netI .0255
_diffrn_reflns_limit_h_max 11
_diffrn_reflns_limit_h_min -11
_diffrn_reflns_limit_k_max 14
_diffrn_reflns_limit_k_min -17
_diffrn_reflns_limit_l_max 12
_diffrn_reflns_limit_l_min -12
_diffrn_reflns_number 4272
_diffrn_reflns_theta_full 32.54
_diffrn_reflns_theta_max 32.54
_diffrn_reflns_theta_min 3.04
_diffrn_standards_decay_% negligible
_exptl_absorpt_coefficient_mu .104
_exptl_absorpt_correction_T_max .979
_exptl_absorpt_correction_T_min .969
_exptl_absorpt_correction_type multi-scan
_exptl_absorpt_process_details '(SADABS; Bruker, 1997)'
_exptl_crystal_colour orange
_exptl_crystal_density_diffrn 1.391
_exptl_crystal_density_method 'not measured'
_exptl_crystal_description block
_exptl_crystal_F_000 320
_exptl_crystal_size_max .30
_exptl_crystal_size_mid .20
_exptl_crystal_size_min .20
_refine_diff_density_max .248
_refine_diff_density_min -.258
_refine_ls_extinction_method none
_refine_ls_goodness_of_fit_ref .995
_refine_ls_hydrogen_treatment constr
_refine_ls_matrix_type full
_refine_ls_number_parameters 101
_refine_ls_number_reflns 1316
_refine_ls_number_restraints 2
_refine_ls_restrained_S_all .994
_refine_ls_R_factor_all .056
_refine_ls_R_factor_gt .043
_refine_ls_shift/su_max <0.001
_refine_ls_shift/su_mean .000
_refine_ls_structure_factor_coef Fsqd
_refine_ls_weighting_details 'w = 1/[\s^2^(Fo^2^)+(0.0735P)^2^] where P = (Fo^2^+2Fc^2^)/3'
_refine_ls_weighting_scheme calc
_refine_ls_wR_factor_ref .113
_reflns_number_gt 1037
_reflns_number_total 1316
_reflns_threshold_expression >2\s(I)
_cod_data_source_file sk1442.cif
_cod_data_source_block I
_cod_depositor_comments
;
The following automatic conversions were performed:

'_exptl_absorpt_correction_type' value 'Multi-scan' changed to
'multi-scan' according to
/home/saulius/struct/CIF-dictionaries/cif_core.dic dictionary named
'cif_core.dic' version 2.4.1 from 2010-06-29.

Automatic conversion script
Id: cif_fix_values 1715 2011-07-08 13:25:40Z adriana 
;
_cod_original_sg_symbol_H-M 'I a'
_cod_database_code 2011827
_cod_database_fobs_code 2011827

loop_
_symmetry_equiv_pos_as_xyz
'x, y, z'
'x+1/2, -y, z'
'x+1/2, y+1/2, z+1/2'
'x+1, -y+1/2, z+1/2'

loop_
_atom_site_label
_atom_site_fract_x
_atom_site_fract_y
_atom_site_fract_z
_atom_site_U_iso_or_equiv
_atom_site_adp_type
_atom_site_calc_flag
_atom_site_refinement_flags
_atom_site_occupancy
_atom_site_disorder_assembly
_atom_site_disorder_group
_atom_site_type_symbol
C1 .9082(2) .07296(16) .7383(2) .0344(4) Uani d . 1 . . C
C2 .8859(2) -.04640(14) .71078(18) .0337(4) Uani d . 1 . . C
C3 .8083(3) -.08360(15) .5633(2) .0360(4) Uani d . 1 . . C
C4 .7538(2) -.00392(17) .44279(18) .0352(4) Uani d . 1 . . C
C5 .7736(3) .11337(16) .4687(2) .0405(4) Uani d . 1 . . C
C6 .8508(3) .15102(16) .6156(2) .0399(4) Uani d . 1 . . C
N1 .9814(3) .11329(15) .8825(2) .0478(4) Uani d . 1 . . N
C7 .9475(3) -.13003(19) .8422(3) .0465(5) Uani d . 1 . . C
N2 .6745(2) -.04422(15) .29017(18) .0463(4) Uani d . 1 . . N
O1 .6538(3) -.14825(15) .2675(2) .0621(5) Uani d . 1 . . O
O2 .6279(4) .02700(18) .1852(2) .0811(7) Uani d . 1 . . O
H3 .7922 -.1618 .5440 .043 Uiso calc R 1 . . H
H5 .7354 .1657 .3883 .049 Uiso calc R 1 . . H
H6 .8652 .2295 .6338 .048 Uiso calc R 1 . . H
H1A .9923 .1861 .8981 .057 Uiso calc R 1 . . H
H1B 1.0168 .0660 .9582 .057 Uiso calc R 1 . . H
H7A .9344 -.2071 .8015 .070 Uiso calc R 1 . . H
H7B .8782 -.1206 .9344 .070 Uiso calc R 1 . . H
H7C 1.0692 -.1157 .8747 .070 Uiso calc R 1 . . H

loop_
_atom_site_aniso_label
_atom_site_aniso_U_11
_atom_site_aniso_U_22
_atom_site_aniso_U_33
_atom_site_aniso_U_12
_atom_site_aniso_U_13
_atom_site_aniso_U_23
C1 .0390(9) .0353(8) .0284(7) -.0033(7) -.0018(6) -.0021(6)
C2 .0384(10) .0309(8) .0310(8) -.0026(6) -.0023(6) .0024(5)
C3 .0448(9) .0310(7) .0312(7) -.0022(7) -.0055(6) -.0015(6)
C4 .0433(9) .0355(8) .0255(6) -.0017(6) -.0063(6) -.0026(5)
C5 .0518(11) .0358(9) .0327(8) .0002(7) -.0051(7) .0050(6)
C6 .0557(11) .0299(8) .0330(8) -.0019(7) -.0046(7) -.0013(6)
N1 .0676(12) .0397(9) .0341(8) -.0040(8) -.0107(7) -.0052(6)
C7 .0579(12) .0408(9) .0387(9) -.0025(8) -.0119(8) .0097(7)
N2 .0584(11) .0479(10) .0304(8) -.0021(8) -.0121(7) -.0046(6)
O1 .0877(12) .0457(8) .0497(8) -.0066(8) -.0182(8) -.0136(7)
O2 .132(2) .0645(12) .0408(9) -.0039(12) -.0375(10) .0062(8)

loop_
_atom_type_symbol
_atom_type_description
_atom_type_scat_dispersion_real
_atom_type_scat_dispersion_imag
_atom_type_scat_source
C C .0033 .0016 'International Tables Vol C Tables 4.2.6.8 and 6.1.1.4'
H H .0000 .0000 'International Tables Vol C Tables 4.2.6.8 and 6.1.1.4'
N N .0061 .0033 'International Tables Vol C Tables 4.2.6.8 and 6.1.1.4'
O O .0106 .0060 'International Tables Vol C Tables 4.2.6.8 and 6.1.1.4'

loop_
_geom_angle_atom_site_label_1
_geom_angle_atom_site_label_2
_geom_angle_atom_site_label_3
_geom_angle
_geom_angle_publ_flag
N1 C1 C6 119.51(16) no
N1 C1 C2 121.04(15) no
C6 C1 C2 119.44(15) no
C3 C2 C1 119.13(14) no
C3 C2 C7 121.43(15) no
C1 C2 C7 119.44(14) no
C2 C3 C4 120.16(16) no
C2 C3 H3 119.9 no
C4 C3 H3 119.9 no
C5 C4 C3 121.28(15) no
C5 C4 N2 119.38(16) no
C3 C4 N2 119.34(17) no
C6 C5 C4 118.84(16) no
C6 C5 H5 120.6 no
C4 C5 H5 120.6 no
C5 C6 C1 121.14(17) no
C5 C6 H6 119.4 no
C1 C6 H6 119.4 no
C1 N1 H1A 120.0 no
C1 N1 H1B 120.0 no
H1A N1 H1B 120.0 no
C2 C7 H7A 109.5 no
C2 C7 H7B 109.5 no
H7A C7 H7B 109.5 no
C2 C7 H7C 109.5 no
H7A C7 H7C 109.5 no
H7B C7 H7C 109.5 no
O2 N2 O1 121.80(16) no
O2 N2 C4 118.53(16) no
O1 N2 C4 119.67(16) no

loop_
_geom_bond_atom_site_label_1
_geom_bond_atom_site_label_2
_geom_bond_site_symmetry_2
_geom_bond_distance
_geom_bond_publ_flag
C1 C2 . 1.415(2) y
C2 C3 . 1.381(2) y
C3 C4 . 1.398(2) y
C3 H3 . .9300 no
C4 C5 . 1.387(3) y
C5 C6 . 1.377(3) y
C5 H5 . .9300 no
C6 C1 . 1.405(2) y
C6 H6 . .9300 no
C1 N1 . 1.358(2) y
C4 N2 . 1.433(2) y
N2 O1 . 1.233(2) y
N2 O2 . 1.231(2) y
C2 C7 . 1.505(2) y
N1 H1A . .8600 no
N1 H1B . .8600 no
C7 H7A . .9600 no
C7 H7B . .9600 no
C7 H7C . .9600 no

loop_
_geom_hbond_atom_site_label_D
_geom_hbond_atom_site_label_H
_geom_hbond_atom_site_label_A
_geom_hbond_site_symmetry_A
_geom_hbond_distance_DH
_geom_hbond_distance_HA
_geom_hbond_distance_DA
_geom_hbond_angle_DHA
_geom_hbond_publ_flag
N1 H1A O1 3 .86 2.56 3.239(3) 136 y
N1 H1B O2 2_556 .86 2.27 3.117(3) 169 y

loop_
_geom_torsion_atom_site_label_1
_geom_torsion_atom_site_label_2
_geom_torsion_atom_site_label_3
_geom_torsion_atom_site_label_4
_geom_torsion
_geom_torsion_publ_flag
N1 C1 C2 C3 178.99(18) no
N1 C1 C2 C7 -1.2(3) no
C6 C1 C2 C3 .1(2) no
C6 C1 C2 C7 179.93(17) no
N1 C1 C6 C5 -179.0(2) no
C2 C1 C6 C5 -.1(3) no
C1 C2 C3 C4 .4(3) no
C7 C2 C3 C4 -179.40(18) no
C2 C3 C4 N2 179.62(16) no
C2 C3 C4 C5 -.9(3) no
C3 C4 N2 O1 .7(3) no
C3 C4 N2 O2 -179.8(2) no
C5 C4 N2 O1 -178.79(19) no
C5 C4 N2 O2 .8(3) no
N2 C4 C5 C6 -179.66(18) no
C3 C4 C5 C6 .9(3) no
C4 C5 C6 C1 -.4(3) no

loop_
_cod_related_entry_id
_cod_related_entry_database
_cod_related_entry_code
1 ChemSpider 7163
